data_1505227
loop_
_publ_author_name
'Gao, Feng'
'Chen, Qiao-Hong'
'Wang, Feng-Peng'

_publ_section_title
;
 C19-diterpenoid alkaloids from Aconitum hemsleyanum var. circinatum.
;
_journal_issue 5
_journal_name_full 'Journal of natural products'
_journal_page_first 876
_journal_page_last 879
_journal_paper_doi 10.1021/np0700117
_journal_volume 70
_journal_year 2007
_chemical_formula_moiety 'C52 H82 N2 O14,H4O2'
_chemical_formula_sum 'C26 H43 N O8'
_chemical_formula_weight 497.61
_chemical_name_systematic
; 
 ? 
;
_space_group_IT_number 19
_symmetry_cell_setting orthorhombic
_symmetry_space_group_name_Hall 'P 2ac 2ab'
_symmetry_space_group_name_H-M 'P 21 21 21'
_atom_sites_solution_hydrogens geom
_atom_sites_solution_primary direct
_atom_sites_solution_secondary difmap
_audit_creation_method SHELXL-97
_cell_angle_alpha 90.00
_cell_angle_beta 90.00
_cell_angle_gamma 90.00
_cell_formula_units_Z 8
_cell_length_a 9.1860(18)
_cell_length_b 10.212(2)
_cell_length_c 54.792(11)
_cell_measurement_reflns_used 10075
_cell_measurement_temperature 295(2)
_cell_measurement_theta_max 27.11
_cell_measurement_theta_min 2.99
_cell_volume 5139.9(18)
_computing_cell_refinement 'SCALE(Otwinowski & Minor,1996)'
_computing_data_collection 'DENZO(Otwinowski & Minor,1996)'
_computing_data_reduction 'SCALE(Otwinowski & Minor,1996)'
_computing_molecular_graphics 'ORTEPII(Johnson,1976)  and PLUTON(Spek,1990)'
_computing_publication_material 'SHELXL97(Sheldrick, 1997)'
_computing_structure_refinement 'SHELXL-97 (Sheldrick, 1997)'
_computing_structure_solution 'SHELXS-97 (Sheldrick, 1990)'
_diffrn_ambient_temperature 295(2)
_diffrn_measured_fraction_theta_full 0.958
_diffrn_measured_fraction_theta_max 0.954
_diffrn_measurement_device_type 'MAC DIP 2030K'
_diffrn_measurement_method '\w scans'
_diffrn_radiation_monochromator graphite
_diffrn_radiation_source 'rotate anode'
_diffrn_radiation_type MoK\a
_diffrn_radiation_wavelength 0.71073
_diffrn_reflns_av_R_equivalents 0.0327
_diffrn_reflns_av_sigmaI/netI 0.0299
_diffrn_reflns_limit_h_max 11
_diffrn_reflns_limit_h_min 0
_diffrn_reflns_limit_k_max 13
_diffrn_reflns_limit_k_min -13
_diffrn_reflns_limit_l_max 70
_diffrn_reflns_limit_l_min -69
_diffrn_reflns_number 15422
_diffrn_reflns_theta_full 25.00
_diffrn_reflns_theta_max 27.11
_diffrn_reflns_theta_min 2.99
_diffrn_standards_decay_% 0
_diffrn_standards_interval_count 0
_diffrn_standards_interval_time 0
_diffrn_standards_number 0
_exptl_absorpt_coefficient_mu 0.094
_exptl_absorpt_correction_type none
_exptl_crystal_colour colorless
_exptl_crystal_density_diffrn 1.286
_exptl_crystal_density_method 'not measured'
_exptl_crystal_description block
_exptl_crystal_F_000 2160
_exptl_crystal_size_max 0.50
_exptl_crystal_size_mid 0.50
_exptl_crystal_size_min 0.20
_refine_diff_density_max 0.270
_refine_diff_density_min -0.344
_refine_diff_density_rms 0.049
_refine_ls_abs_structure_details 'Flack H D (1983), Acta Cryst. A39, 876-881'
_refine_ls_abs_structure_Flack 0.4(8)
_refine_ls_extinction_method none
_refine_ls_goodness_of_fit_ref 1.099
_refine_ls_hydrogen_treatment mixed
_refine_ls_matrix_type full
_refine_ls_number_parameters 649
_refine_ls_number_reflns 10075
_refine_ls_number_restraints 1
_refine_ls_restrained_S_all 1.099
_refine_ls_R_factor_all 0.0647
_refine_ls_R_factor_gt 0.0621
_refine_ls_shift/su_max 3.012
_refine_ls_shift/su_mean 0.669
_refine_ls_structure_factor_coef Fsqd
_refine_ls_weighting_details 'calc w=1/[\s^2^(Fo^2^)+(0.0602P)^2^+2.3338P] where P=(Fo^2^+2Fc^2^)/3'
_refine_ls_weighting_scheme calc
_refine_ls_wR_factor_gt 0.1358
_refine_ls_wR_factor_ref 0.1391
_reflns_number_gt 9695
_reflns_number_total 10075
_reflns_threshold_expression >2sigma(I)
_cod_data_source_file np0700117si20070112_013542.cif
_cod_data_source_block d4685a
_cod_depositor_comments
;
The following automatic conversions were performed:

'_symmetry_cell_setting' value 'Orthorhombic' changed to
'orthorhombic' according to
/home/saulius/struct/CIF-dictionaries/cif_core.dic dictionary named
'cif_core.dic' version 2.4.1 from 2010-06-29.

Automatic conversion script
Id: cif_fix_values 1715 2011-07-08 13:25:40Z adriana 
;
_cod_original_sg_symbol_H-M P2(1)2(1)2(1)
_cod_database_code 1505227

loop_
_symmetry_equiv_pos_as_xyz
'x, y, z'
'-x+1/2, -y, z+1/2'
'-x, y+1/2, -z+1/2'
'x+1/2, -y+1/2, -z'

loop_
_atom_site_label
_atom_site_type_symbol
_atom_site_fract_x
_atom_site_fract_y
_atom_site_fract_z
_atom_site_U_iso_or_equiv
_atom_site_adp_type
_atom_site_occupancy
_atom_site_symmetry_multiplicity
_atom_site_calc_flag
_atom_site_refinement_flags
N1 N -0.0232(3) -0.7249(2) -0.45480(4) 0.0381(5) Uani 1 1 d .
O1 O -0.3781(3) -0.8369(2) -0.45010(4) 0.0560(6) Uani 1 1 d .
O2 O 0.0895(3) -0.8399(3) -0.36934(5) 0.0679(7) Uani 1 1 d .
O3 O -0.1655(2) -0.7271(2) -0.38072(4) 0.0497(5) Uani 1 1 d .
H3A H -0.1062 -0.7655 -0.3721 0.075 Uiso 1 1 calc R
O4 O -0.1104(2) -0.29935(18) -0.41521(4) 0.0408(4) Uani 1 1 d .
H4A H -0.1620 -0.2723 -0.4041 0.061 Uiso 1 1 calc R
O5 O -0.6338(2) -0.4019(2) -0.45083(4) 0.0440(4) Uani 1 1 d .
O6 O -0.4659(2) -0.2901(2) -0.47369(4) 0.0480(5) Uani 1 1 d .
O7 O -0.4371(2) -0.24445(19) -0.41706(4) 0.0471(5) Uani 1 1 d .
H7A H -0.3503 -0.2260 -0.4166 0.071 Uiso 1 1 calc R
C1 C -0.2869(3) -0.8383(2) -0.42881(5) 0.0405(6) Uani 1 1 d .
H1B H -0.3492 -0.8588 -0.4148 0.049 Uiso 1 1 calc R
C2 C -0.1774(4) -0.9502(3) -0.43140(6) 0.0499(7) Uani 1 1 d .
H2B H -0.2282 -1.0330 -0.4298 0.060 Uiso 1 1 calc R
H2C H -0.1348 -0.9472 -0.4476 0.060 Uiso 1 1 calc R
C3 C -0.0561(4) -0.9440(3) -0.41248(7) 0.0538(7) Uani 1 1 d .
H3C H 0.0175 -1.0088 -0.4164 0.065 Uiso 1 1 calc R
H3D H -0.0955 -0.9654 -0.3965 0.065 Uiso 1 1 calc R
C4 C 0.0145(3) -0.8081(3) -0.41150(5) 0.0421(6) Uani 1 1 d .
C5 C -0.1017(3) -0.7017(2) -0.40441(4) 0.0360(5) Uani 1 1 d .
C6 C -0.0291(3) -0.5654(3) -0.40596(5) 0.0366(5) Uani 1 1 d .
H6B H 0.0758 -0.5728 -0.4044 0.044 Uiso 1 1 calc R
H6C H -0.0651 -0.5084 -0.3931 0.044 Uiso 1 1 calc R
C7 C -0.0712(3) -0.5115(2) -0.43147(5) 0.0334(5) Uani 1 1 d .
H7C H 0.0147 -0.4775 -0.4400 0.040 Uiso 1 1 calc R
C8 C -0.1862(3) -0.4035(2) -0.42823(4) 0.0326(5) Uani 1 1 d .
C9 C -0.3111(3) -0.4578(2) -0.41186(4) 0.0327(5) Uani 1 1 d .
H9A H -0.2847 -0.4492 -0.3946 0.039 Uiso 1 1 calc R
C10 C -0.3524(3) -0.6038(2) -0.41771(4) 0.0340(5) Uani 1 1 d .
H10A H -0.3974 -0.6395 -0.4029 0.041 Uiso 1 1 calc R
C11 C -0.2234(3) -0.6984(2) -0.42456(4) 0.0325(5) Uani 1 1 d .
C12 C -0.4784(3) -0.5887(3) -0.43719(5) 0.0391(5) Uani 1 1 d .
H12A H -0.4538 -0.6347 -0.4521 0.047 Uiso 1 1 calc R
H12B H -0.5690 -0.6238 -0.4309 0.047 Uiso 1 1 calc R
C13 C -0.4924(3) -0.4410(2) -0.44196(5) 0.0356(5) Uani 1 1 d .
C14 C -0.4537(3) -0.3825(3) -0.41702(5) 0.0369(5) Uani 1 1 d .
H14A H -0.5278 -0.4075 -0.4050 0.044 Uiso 1 1 calc R
C15 C -0.2398(3) -0.3445(3) -0.45282(5) 0.0387(5) Uani 1 1 d .
H15A H -0.2464 -0.2502 -0.4510 0.046 Uiso 1 1 calc R
H15D H -0.1668 -0.3621 -0.4652 0.046 Uiso 1 1 calc R
C16 C -0.3866(3) -0.3950(3) -0.46209(5) 0.0376(5) Uani 1 1 d .
H16A H -0.3708 -0.4661 -0.4738 0.045 Uiso 1 1 calc R
C17 C -0.1343(3) -0.6341(2) -0.44510(4) 0.0324(5) Uani 1 1 d .
H17A H -0.1992 -0.6058 -0.4583 0.039 Uiso 1 1 calc R
C18 C 0.1424(4) -0.8125(3) -0.39314(6) 0.0523(7) Uani 1 1 d .
H18A H 0.2112 -0.8797 -0.3980 0.063 Uiso 1 1 calc R
H18B H 0.1927 -0.7290 -0.3931 0.063 Uiso 1 1 calc R
C19 C 0.0827(3) -0.7695(3) -0.43623(5) 0.0446(6) Uani 1 1 d .
H19A H 0.1528 -0.7000 -0.4335 0.054 Uiso 1 1 calc R
H19B H 0.1352 -0.8443 -0.4427 0.054 Uiso 1 1 calc R
C20 C 0.0509(4) -0.6716(3) -0.47648(6) 0.0518(7) Uani 1 1 d .
H20A H 0.1114 -0.5985 -0.4715 0.062 Uiso 1 1 calc R
H20B H -0.0219 -0.6382 -0.4877 0.062 Uiso 1 1 calc R
C21 C 0.1445(6) -0.7699(5) -0.48979(7) 0.0791(13) Uani 1 1 d .
H21A H 0.1890 -0.7286 -0.5037 0.119 Uiso 1 1 calc R
H21B H 0.0853 -0.8417 -0.4952 0.119 Uiso 1 1 calc R
H21C H 0.2189 -0.8018 -0.4790 0.119 Uiso 1 1 calc R
C22 C -0.4831(5) -0.9387(4) -0.45082(11) 0.0896(16) Uani 1 1 d .
H22A H -0.5393 -0.9315 -0.4655 0.134 Uiso 1 1 calc R
H22B H -0.5464 -0.9315 -0.4369 0.134 Uiso 1 1 calc R
H22C H -0.4346 -1.0220 -0.4505 0.134 Uiso 1 1 calc R
C23 C 0.2025(5) -0.8361(4) -0.35131(7) 0.0682(10) Uani 1 1 d .
H23A H 0.1618 -0.8542 -0.3355 0.102 Uiso 1 1 calc R
H23B H 0.2465 -0.7508 -0.3512 0.102 Uiso 1 1 calc R
H23C H 0.2749 -0.9008 -0.3551 0.102 Uiso 1 1 calc R
C24 C -0.6154(3) -0.3269(3) -0.47339(6) 0.0486(7) Uani 1 1 d .
C25 C -0.7080(4) -0.2044(4) -0.47215(9) 0.0687(10) Uani 1 1 d .
H25A H -0.6815 -0.1543 -0.4580 0.103 Uiso 1 1 calc R
H25B H -0.8089 -0.2284 -0.4711 0.103 Uiso 1 1 calc R
H25C H -0.6924 -0.1527 -0.4865 0.103 Uiso 1 1 calc R
C26 C -0.6544(5) -0.4115(4) -0.49534(7) 0.0672(10) Uani 1 1 d .
H26A H -0.5936 -0.4879 -0.4955 0.101 Uiso 1 1 calc R
H26B H -0.6395 -0.3623 -0.5101 0.101 Uiso 1 1 calc R
H26C H -0.7546 -0.4375 -0.4942 0.101 Uiso 1 1 calc R
N1' N -1.0457(2) -0.4585(2) -0.30999(4) 0.0334(4) Uani 1 1 d .
O1' O -1.0263(2) -0.2459(2) -0.26593(3) 0.0475(5) Uani 1 1 d .
O2' O -0.6138(2) -0.5481(2) -0.33824(4) 0.0508(5) Uani 1 1 d .
O3' O -0.76523(19) -0.15815(18) -0.33637(3) 0.0374(4) Uani 1 1 d .
H3'A H -0.7105 -0.1483 -0.3247 0.056 Uiso 1 1 calc R
O4' O -1.2407(2) -0.1587(2) -0.37252(3) 0.0449(5) Uani 1 1 d .
H4'A H -1.1885 -0.2110 -0.3798 0.067 Uiso 1 1 calc R
O5' O -1.3686(2) 0.1047(2) -0.29309(4) 0.0470(5) Uani 1 1 d .
O6' O -1.5265(2) -0.0515(2) -0.30666(4) 0.0436(4) Uani 1 1 d .
O7' O -1.3324(2) 0.0936(2) -0.34794(4) 0.0516(5) Uani 1 1 d .
H7'A H -1.3351 0.0364 -0.3584 0.077 Uiso 1 1 calc R
C1' C -0.9101(3) -0.2362(3) -0.28352(4) 0.0357(5) Uani 1 1 d .
H1'D H -0.8568 -0.1549 -0.2802 0.043 Uiso 1 1 calc R
C2' C -0.8055(3) -0.3508(3) -0.27902(5) 0.0418(6) Uani 1 1 d .
H2'B H -0.7461 -0.3314 -0.2648 0.050 Uiso 1 1 calc R
H2'C H -0.8618 -0.4288 -0.2754 0.050 Uiso 1 1 calc R
C3' C -0.7060(3) -0.3782(3) -0.30080(5) 0.0392(6) Uani 1 1 d .
H3'D H -0.6522 -0.4583 -0.2979 0.047 Uiso 1 1 calc R
H3'E H -0.6364 -0.3073 -0.3024 0.047 Uiso 1 1 calc R
C4' C -0.7931(3) -0.3916(2) -0.32470(5) 0.0333(5) Uani 1 1 d .
C5' C -0.8692(3) -0.2601(2) -0.33094(4) 0.0302(4) Uani 1 1 d .
C6' C -0.9700(3) -0.2771(3) -0.35357(4) 0.0330(5) Uani 1 1 d .
H6'C H -0.9661 -0.2001 -0.3639 0.040 Uiso 1 1 calc R
H6'D H -0.9408 -0.3528 -0.3631 0.040 Uiso 1 1 calc R
C7' C -1.1259(3) -0.2963(2) -0.34311(4) 0.0319(5) Uani 1 1 d .
H7'D H -1.1741 -0.3708 -0.3510 0.038 Uiso 1 1 calc R
C8' C -1.2166(3) -0.1708(2) -0.34632(4) 0.0325(5) Uani 1 1 d .
C9' C -1.1229(3) -0.0534(2) -0.33745(5) 0.0332(5) Uani 1 1 d .
H9'A H -1.0548 -0.0269 -0.3503 0.040 Uiso 1 1 calc R
C10' C -1.0377(3) -0.0817(2) -0.31313(5) 0.0332(5) Uani 1 1 d .
H10B H -0.9523 -0.0242 -0.3133 0.040 Uiso 1 1 calc R
C11' C -0.9783(2) -0.2248(2) -0.30964(4) 0.0292(4) Uani 1 1 d .
C12' C -1.1419(3) -0.0269(3) -0.29277(5) 0.0404(6) Uani 1 1 d .
H12C H -1.1616 -0.0933 -0.2805 0.048 Uiso 1 1 calc R
H12D H -1.0991 0.0488 -0.2848 0.048 Uiso 1 1 calc R
C13' C -1.2806(3) 0.0108(2) -0.30617(5) 0.0360(5) Uani 1 1 d .
C14' C -1.2221(3) 0.0627(3) -0.33050(5) 0.0394(5) Uani 1 1 d .
H14B H -1.1622 0.1405 -0.3275 0.047 Uiso 1 1 calc R
C15' C -1.3695(3) -0.1778(3) -0.33403(5) 0.0376(5) Uani 1 1 d .
H15B H -1.4403 -0.1402 -0.3451 0.045 Uiso 1 1 calc R
H15C H -1.3948 -0.2691 -0.3317 0.045 Uiso 1 1 calc R
C16' C -1.3825(3) -0.1079(3) -0.30944(5) 0.0358(5) Uani 1 1 d .
H16B H -1.3652 -0.1708 -0.2962 0.043 Uiso 1 1 calc R
C17' C -1.0978(3) -0.3253(2) -0.31544(4) 0.0305(5) Uani 1 1 d .
H17B H -1.1855 -0.3061 -0.3059 0.037 Uiso 1 1 calc R
C18' C -0.6853(3) -0.4299(3) -0.34523(5) 0.0383(5) Uani 1 1 d .
H18C H -0.7375 -0.4428 -0.3604 0.046 Uiso 1 1 calc R
H18D H -0.6144 -0.3608 -0.3476 0.046 Uiso 1 1 calc R
C19' C -0.9125(3) -0.4987(2) -0.32309(5) 0.0362(5) Uani 1 1 d .
H19C H -0.9390 -0.5248 -0.3395 0.043 Uiso 1 1 calc R
H19D H -0.8718 -0.5748 -0.3150 0.043 Uiso 1 1 calc R
C20' C -1.1571(3) -0.5609(3) -0.31283(5) 0.0417(6) Uani 1 1 d .
H20C H -1.1146 -0.6448 -0.3086 0.050 Uiso 1 1 calc R
H20D H -1.1858 -0.5650 -0.3298 0.050 Uiso 1 1 calc R
C21' C -1.2924(4) -0.5392(4) -0.29728(8) 0.0614(9) Uani 1 1 d .
H21D H -1.3600 -0.6095 -0.3000 0.092 Uiso 1 1 calc R
H21E H -1.3371 -0.4576 -0.3017 0.092 Uiso 1 1 calc R
H21F H -1.2655 -0.5368 -0.2804 0.092 Uiso 1 1 calc R
C22' C -0.9893(5) -0.1937(4) -0.24274(6) 0.0718(11) Uani 1 1 d .
H22D H -1.0704 -0.2032 -0.2318 0.108 Uiso 1 1 calc R
H22E H -0.9655 -0.1026 -0.2444 0.108 Uiso 1 1 calc R
H22F H -0.9068 -0.2400 -0.2363 0.108 Uiso 1 1 calc R
C23' C -0.5085(4) -0.5876(4) -0.35566(7) 0.0601(9) Uani 1 1 d .
H23D H -0.4633 -0.6675 -0.3504 0.090 Uiso 1 1 calc R
H23E H -0.4359 -0.5205 -0.3573 0.090 Uiso 1 1 calc R
H23F H -0.5549 -0.6015 -0.3711 0.090 Uiso 1 1 calc R
C24' C -1.5103(3) 0.0519(3) -0.28908(5) 0.0470(7) Uani 1 1 d .
C25' C -1.6225(4) 0.1567(4) -0.29434(9) 0.0772(13) Uani 1 1 d .
H25D H -1.6076 0.1906 -0.3105 0.116 Uiso 1 1 calc R
H25E H -1.6128 0.2263 -0.2827 0.116 Uiso 1 1 calc R
H25F H -1.7183 0.1197 -0.2932 0.116 Uiso 1 1 calc R
C26' C -1.5211(6) -0.0031(5) -0.26307(7) 0.0786(12) Uani 1 1 d .
H26D H -1.4451 -0.0662 -0.2605 0.118 Uiso 1 1 calc R
H26E H -1.6140 -0.0445 -0.2609 0.118 Uiso 1 1 calc R
H26F H -1.5109 0.0670 -0.2515 0.118 Uiso 1 1 calc R
OW' O -0.6384(3) -0.1233(3) -0.38570(6) 0.0690(7) Uani 1 1 d .
OW O 0.1918(3) -0.2932(5) -0.41098(7) 0.0961(13) Uani 1 1 d D
HOWA H 0.103(4) -0.266(7) -0.4160(12) 0.14(3) Uiso 1 1 d D
HOWB H 0.236(5) -0.342(5) -0.4245(9) 0.085(15) Uiso 1 1 d .
HOWD H -0.716(6) -0.158(5) -0.3958(10) 0.097(17) Uiso 1 1 d .
HOWC H -0.678(9) -0.106(8) -0.3673(14) 0.16(3) Uiso 1 1 d .

loop_
_atom_site_aniso_label
_atom_site_aniso_U_11
_atom_site_aniso_U_22
_atom_site_aniso_U_33
_atom_site_aniso_U_23
_atom_site_aniso_U_13
_atom_site_aniso_U_12
N1 0.0449(12) 0.0322(10) 0.0371(10) -0.0036(8) 0.0056(9) 0.0040(9)
O1 0.0695(14) 0.0342(10) 0.0644(13) -0.0011(9) -0.0246(12) -0.0089(10)
O2 0.0656(15) 0.0792(17) 0.0589(13) 0.0258(12) -0.0207(12) -0.0181(13)
O3 0.0545(12) 0.0587(12) 0.0359(9) 0.0112(9) -0.0001(9) -0.0022(10)
O4 0.0379(9) 0.0337(9) 0.0509(11) -0.0128(8) 0.0014(8) -0.0020(8)
O5 0.0341(9) 0.0488(11) 0.0490(10) 0.0071(9) -0.0062(8) 0.0009(9)
O6 0.0483(11) 0.0451(11) 0.0505(11) 0.0122(9) -0.0089(9) 0.0003(9)
O7 0.0440(11) 0.0351(10) 0.0620(12) -0.0045(9) 0.0021(10) 0.0030(8)
C1 0.0486(14) 0.0282(12) 0.0448(14) 0.0044(10) -0.0017(12) -0.0057(11)
C2 0.0607(18) 0.0270(12) 0.0620(18) 0.0002(12) -0.0071(15) -0.0004(12)
C3 0.0613(19) 0.0332(13) 0.0668(19) 0.0058(13) -0.0062(16) 0.0036(13)
C4 0.0452(14) 0.0343(12) 0.0470(14) 0.0036(11) -0.0045(12) 0.0035(11)
C5 0.0418(13) 0.0328(12) 0.0335(11) 0.0049(9) 0.0021(10) -0.0005(10)
C6 0.0367(12) 0.0359(12) 0.0372(12) -0.0013(10) -0.0043(10) -0.0004(10)
C7 0.0330(11) 0.0293(11) 0.0380(12) -0.0013(9) 0.0029(10) -0.0011(9)
C8 0.0336(12) 0.0278(11) 0.0363(11) -0.0035(9) 0.0032(10) -0.0033(9)
C9 0.0337(12) 0.0340(12) 0.0305(11) -0.0006(9) 0.0013(9) -0.0005(10)
C10 0.0365(12) 0.0312(11) 0.0342(11) 0.0030(9) 0.0015(10) -0.0021(10)
C11 0.0361(12) 0.0269(11) 0.0345(11) 0.0012(9) 0.0010(10) -0.0016(9)
C12 0.0378(12) 0.0344(12) 0.0452(13) 0.0008(10) -0.0037(11) -0.0026(10)
C13 0.0327(12) 0.0308(11) 0.0433(13) 0.0034(10) -0.0015(10) 0.0000(10)
C14 0.0349(12) 0.0371(12) 0.0387(12) 0.0010(10) 0.0031(10) 0.0020(10)
C15 0.0404(13) 0.0343(12) 0.0414(13) 0.0056(10) 0.0015(11) -0.0023(11)
C16 0.0409(13) 0.0346(12) 0.0375(12) 0.0039(10) -0.0011(11) 0.0017(11)
C17 0.0368(12) 0.0263(10) 0.0341(11) 0.0001(9) 0.0026(10) 0.0006(9)
C18 0.0479(16) 0.0426(15) 0.0664(19) 0.0109(14) -0.0084(15) 0.0051(13)
C19 0.0437(14) 0.0389(13) 0.0513(15) -0.0001(12) 0.0015(12) 0.0085(11)
C20 0.0600(19) 0.0500(16) 0.0453(15) -0.0010(13) 0.0132(14) 0.0023(15)
C21 0.099(3) 0.079(3) 0.059(2) -0.0104(19) 0.033(2) 0.021(2)
C22 0.082(3) 0.053(2) 0.135(4) -0.003(2) -0.050(3) -0.019(2)
C23 0.082(2) 0.0516(19) 0.071(2) 0.0126(17) -0.035(2) -0.0156(18)
C24 0.0472(15) 0.0483(15) 0.0502(15) 0.0104(13) -0.0101(13) -0.0018(13)
C25 0.057(2) 0.054(2) 0.094(3) 0.0167(19) -0.017(2) 0.0067(17)
C26 0.077(2) 0.066(2) 0.0582(19) 0.0038(17) -0.0200(19) -0.011(2)
N1' 0.0323(10) 0.0287(9) 0.0392(10) -0.0019(8) 0.0046(9) -0.0001(8)
O1' 0.0535(12) 0.0532(12) 0.0358(9) -0.0014(8) 0.0091(9) 0.0060(10)
O2' 0.0524(12) 0.0442(11) 0.0558(12) 0.0028(9) 0.0173(10) 0.0169(10)
O3' 0.0331(9) 0.0356(9) 0.0435(9) 0.0010(7) 0.0008(8) -0.0082(7)
O4' 0.0452(10) 0.0574(12) 0.0320(9) -0.0037(8) -0.0037(8) 0.0080(9)
O5' 0.0368(10) 0.0404(10) 0.0638(12) -0.0155(9) 0.0050(9) 0.0059(9)
O6' 0.0319(9) 0.0497(11) 0.0491(10) -0.0137(9) 0.0039(8) 0.0005(8)
O7' 0.0459(11) 0.0478(11) 0.0610(12) 0.0066(10) -0.0065(10) 0.0101(9)
C1' 0.0376(12) 0.0362(12) 0.0332(11) -0.0033(9) -0.0008(10) -0.0006(10)
C2' 0.0410(13) 0.0461(15) 0.0382(13) 0.0025(11) -0.0038(11) 0.0065(12)
C3' 0.0319(12) 0.0399(13) 0.0457(14) 0.0003(11) -0.0042(11) 0.0040(10)
C4' 0.0305(11) 0.0315(11) 0.0379(12) -0.0006(9) 0.0024(10) 0.0011(9)
C5' 0.0272(10) 0.0304(11) 0.0332(11) -0.0012(9) 0.0006(9) -0.0024(9)
C6' 0.0293(11) 0.0382(12) 0.0316(11) -0.0022(9) -0.0010(9) -0.0005(10)
C7' 0.0286(11) 0.0339(11) 0.0332(11) -0.0060(9) -0.0007(9) -0.0010(9)
C8' 0.0299(11) 0.0358(12) 0.0318(11) -0.0015(9) -0.0027(9) 0.0003(10)
C9' 0.0304(11) 0.0315(11) 0.0376(11) 0.0018(9) 0.0012(10) -0.0011(9)
C10' 0.0296(11) 0.0283(11) 0.0417(12) -0.0046(9) -0.0020(10) -0.0014(9)
C11' 0.0263(10) 0.0306(11) 0.0307(11) -0.0034(8) 0.0008(9) -0.0023(9)
C12' 0.0360(13) 0.0408(13) 0.0444(14) -0.0144(11) -0.0050(11) 0.0048(11)
C13' 0.0327(12) 0.0317(12) 0.0437(13) -0.0081(10) -0.0015(11) 0.0020(10)
C14' 0.0344(12) 0.0319(12) 0.0518(15) 0.0020(11) -0.0014(11) 0.0039(10)
C15' 0.0296(11) 0.0401(12) 0.0430(13) -0.0077(11) -0.0006(10) -0.0036(10)
C16' 0.0289(11) 0.0392(12) 0.0395(12) -0.0011(10) -0.0002(10) -0.0011(10)
C17' 0.0297(11) 0.0272(10) 0.0346(11) -0.0021(9) 0.0013(9) -0.0027(9)
C18' 0.0317(12) 0.0366(12) 0.0467(13) -0.0012(11) 0.0037(11) 0.0041(10)
C19' 0.0347(12) 0.0304(11) 0.0433(13) -0.0033(10) 0.0030(11) 0.0002(10)
C20' 0.0418(14) 0.0317(12) 0.0516(15) 0.0014(11) 0.0029(12) -0.0083(11)
C21' 0.0456(17) 0.0510(18) 0.088(3) 0.0070(17) 0.0187(17) -0.0117(15)
C22' 0.095(3) 0.083(3) 0.0370(15) -0.0120(16) 0.0001(18) 0.028(2)
C23' 0.0514(18) 0.0573(19) 0.071(2) -0.0059(16) 0.0193(16) 0.0149(15)
C24' 0.0364(13) 0.0581(17) 0.0465(14) -0.0149(13) 0.0003(12) 0.0009(13)
C25' 0.0489(19) 0.081(3) 0.102(3) -0.039(2) -0.015(2) 0.0265(19)
C26' 0.087(3) 0.103(3) 0.0467(18) -0.0113(19) 0.0099(19) -0.021(3)
OW' 0.0641(16) 0.0722(17) 0.0708(16) -0.0133(13) 0.0112(14) -0.0012(14)
OW 0.0476(15) 0.154(4) 0.087(2) -0.058(2) 0.0036(15) -0.0085(19)

loop_
_atom_type_symbol
_atom_type_description
_atom_type_scat_dispersion_real
_atom_type_scat_dispersion_imag
_atom_type_scat_source
C C 0.0033 0.0016 'International Tables Vol C Tables 4.2.6.8 and 6.1.1.4'
H H 0.0000 0.0000 'International Tables Vol C Tables 4.2.6.8 and 6.1.1.4'
O O 0.0106 0.0060 'International Tables Vol C Tables 4.2.6.8 and 6.1.1.4'
N N 0.0061 0.0033 'International Tables Vol C Tables 4.2.6.8 and 6.1.1.4'

loop_
_geom_angle_atom_site_label_1
_geom_angle_atom_site_label_2
_geom_angle_atom_site_label_3
_geom_angle
C20 N1 C17 112.2(2)
C20 N1 C19 111.4(2)
C17 N1 C19 113.5(2)
C22 O1 C1 114.4(3)
C18 O2 C23 112.3(3)
C5 O3 H3A 109.5
C8 O4 H4A 109.5
C13 O5 C24 109.0(2)
C24 O6 C16 106.6(2)
C14 O7 H7A 109.5
O1 C1 C2 108.4(2)
O1 C1 C11 109.3(2)
C2 C1 C11 116.9(2)
O1 C1 H1B 107.3
C2 C1 H1B 107.3
C11 C1 H1B 107.3
C3 C2 C1 112.8(3)
C3 C2 H2B 109.0
C1 C2 H2B 109.0
C3 C2 H2C 109.0
C1 C2 H2C 109.0
H2B C2 H2C 107.8
C2 C3 C4 111.8(2)
C2 C3 H3C 109.3
C4 C3 H3C 109.3
C2 C3 H3D 109.3
C4 C3 H3D 109.3
H3C C3 H3D 107.9
C3 C4 C19 111.8(3)
C3 C4 C18 108.5(2)
C19 C4 C18 105.7(2)
C3 C4 C5 110.4(2)
C19 C4 C5 108.4(2)
C18 C4 C5 112.0(2)
O3 C5 C6 112.7(2)
O3 C5 C4 111.8(2)
C6 C5 C4 108.4(2)
O3 C5 C11 110.2(2)
C6 C5 C11 104.43(19)
C4 C5 C11 108.9(2)
C5 C6 C7 105.2(2)
C5 C6 H6B 110.7
C7 C6 H6B 110.7
C5 C6 H6C 110.7
C7 C6 H6C 110.7
H6B C6 H6C 108.8
C8 C7 C6 108.8(2)
C8 C7 C17 112.0(2)
C6 C7 C17 103.74(19)
C8 C7 H7C 110.7
C6 C7 H7C 110.7
C17 C7 H7C 110.7
O4 C8 C7 104.57(19)
O4 C8 C15 107.0(2)
C7 C8 C15 113.3(2)
O4 C8 C9 109.25(19)
C7 C8 C9 108.5(2)
C15 C8 C9 113.8(2)
C14 C9 C8 110.0(2)
C14 C9 C10 103.3(2)
C8 C9 C10 113.5(2)
C14 C9 H9A 110.0
C8 C9 H9A 110.0
C10 C9 H9A 110.0
C9 C10 C11 116.7(2)
C9 C10 C12 102.82(19)
C11 C10 C12 116.7(2)
C9 C10 H10A 106.6
C11 C10 H10A 106.6
C12 C10 H10A 106.6
C17 C11 C1 118.7(2)
C17 C11 C5 98.3(2)
C1 C11 C5 110.5(2)
C17 C11 C10 108.27(19)
C1 C11 C10 108.4(2)
C5 C11 C10 112.4(2)
C13 C12 C10 105.8(2)
C13 C12 H12A 110.6
C10 C12 H12A 110.6
C13 C12 H12B 110.6
C10 C12 H12B 110.6
H12A C12 H12B 108.7
O5 C13 C14 113.6(2)
O5 C13 C12 113.9(2)
C14 C13 C12 102.2(2)
O5 C13 C16 104.0(2)
C14 C13 C16 111.8(2)
C12 C13 C16 111.6(2)
O7 C14 C13 114.3(2)
O7 C14 C9 113.8(2)
C13 C14 C9 99.5(2)
O7 C14 H14A 109.6
C13 C14 H14A 109.6
C9 C14 H14A 109.6
C16 C15 C8 115.8(2)
C16 C15 H15A 108.3
C8 C15 H15A 108.3
C16 C15 H15D 108.3
C8 C15 H15D 108.3
H15A C15 H15D 107.4
O6 C16 C15 109.9(2)
O6 C16 C13 102.9(2)
C15 C16 C13 114.9(2)
O6 C16 H16A 109.6
C15 C16 H16A 109.7
C13 C16 H16A 109.6
N1 C17 C11 111.29(19)
N1 C17 C7 114.7(2)
C11 C17 C7 100.88(19)
N1 C17 H17A 109.9
C11 C17 H17A 109.9
C7 C17 H17A 109.9
O2 C18 C4 110.1(3)
O2 C18 H18A 109.6
C4 C18 H18A 109.6
O2 C18 H18B 109.7
C4 C18 H18B 109.6
H18A C18 H18B 108.2
N1 C19 C4 114.6(2)
N1 C19 H19A 108.6
C4 C19 H19A 108.6
N1 C19 H19B 108.6
C4 C19 H19B 108.6
H19A C19 H19B 107.6
N1 C20 C21 114.0(3)
N1 C20 H20A 108.7
C21 C20 H20A 108.7
N1 C20 H20B 108.8
C21 C20 H20B 108.8
H20A C20 H20B 107.7
C20 C21 H21A 109.5
C20 C21 H21B 109.4
H21A C21 H21B 109.5
C20 C21 H21C 109.5
H21A C21 H21C 109.5
H21B C21 H21C 109.5
O1 C22 H22A 109.5
O1 C22 H22B 109.4
H22A C22 H22B 109.5
O1 C22 H22C 109.5
H22A C22 H22C 109.5
H22B C22 H22C 109.5
O2 C23 H23A 109.5
O2 C23 H23B 109.5
H23A C23 H23B 109.5
O2 C23 H23C 109.5
H23A C23 H23C 109.5
H23B C23 H23C 109.5
O6 C24 O5 105.0(2)
O6 C24 C25 109.0(3)
O5 C24 C25 109.2(3)
O6 C24 C26 111.5(3)
O5 C24 C26 110.0(3)
C25 C24 C26 111.8(3)
C24 C25 H25A 109.5
C24 C25 H25B 109.5
H25A C25 H25B 109.5
C24 C25 H25C 109.5
H25A C25 H25C 109.5
H25B C25 H25C 109.5
C24 C26 H26A 109.4
C24 C26 H26B 109.5
H26A C26 H26B 109.5
C24 C26 H26C 109.5
H26A C26 H26C 109.5
H26B C26 H26C 109.5
C20' N1' C17' 114.1(2)
C20' N1' C19' 109.1(2)
C17' N1' C19' 115.3(2)
C22' O1' C1' 113.3(3)
C23' O2' C18' 112.0(2)
C5' O3' H3'A 109.5
C8' O4' H4'A 109.5
C24' O5' C13' 109.7(2)
C24' O6' C16' 105.5(2)
C14' O7' H7'A 109.5
O1' C1' C2' 107.7(2)
O1' C1' C11' 108.6(2)
C2' C1' C11' 117.0(2)
O1' C1' H1'D 107.7
C2' C1' H1'D 107.7
C11' C1' H1'D 107.7
C3' C2' C1' 112.9(2)
C3' C2' H2'B 109.0
C1' C2' H2'B 109.0
C3' C2' H2'C 109.0
C1' C2' H2'C 109.0
H2'B C2' H2'C 107.8
C2' C3' C4' 111.7(2)
C2' C3' H3'D 109.3
C4' C3' H3'D 109.3
C2' C3' H3'E 109.3
C4' C3' H3'E 109.3
H3'D C3' H3'E 107.9
C3' C4' C18' 108.0(2)
C3' C4' C5' 110.1(2)
C18' C4' C5' 110.3(2)
C3' C4' C19' 112.4(2)
C18' C4' C19' 108.3(2)
C5' C4' C19' 107.67(19)
O3' C5' C4' 111.75(19)
O3' C5' C6' 108.02(19)
C4' C5' C6' 110.31(19)
O3' C5' C11' 114.05(18)
C4' C5' C11' 108.71(19)
C6' C5' C11' 103.67(18)
C7' C6' C5' 105.56(19)
C7' C6' H6'C 110.6
C5' C6' H6'C 110.6
C7' C6' H6'D 110.6
C5' C6' H6'D 110.6
H6'C C6' H6'D 108.8
C8' C7' C6' 110.6(2)
C8' C7' C17' 110.92(19)
C6' C7' C17' 103.24(19)
C8' C7' H7'D 110.6
C6' C7' H7'D 110.6
C17' C7' H7'D 110.6
O4' C8' C7' 105.37(19)
O4' C8' C9' 109.0(2)
C7' C8' C9' 107.89(19)
O4' C8' C15' 107.0(2)
C7' C8' C15' 113.6(2)
C9' C8' C15' 113.5(2)
C14' C9' C8' 110.0(2)
C14' C9' C10' 103.1(2)
C8' C9' C10' 113.49(19)
C14' C9' H9'A 110.0
C8' C9' H9'A 110.0
C10' C9' H9'A 110.0
C11' C10' C9' 116.53(19)
C11' C10' C12' 117.1(2)
C9' C10' C12' 103.48(19)
C11' C10' H10B 106.3
C9' C10' H10B 106.3
C12' C10' H10B 106.3
C17' C11' C1' 115.2(2)
C17' C11' C10' 110.38(19)
C1' C11' C10' 108.62(19)
C17' C11' C5' 98.50(17)
C1' C11' C5' 113.80(19)
C10' C11' C5' 110.03(19)
C13' C12' C10' 104.9(2)
C13' C12' H12C 110.8
C10' C12' H12C 110.8
C13' C12' H12D 110.8
C10' C12' H12D 110.8
H12C C12' H12D 108.8
O5' C13' C12' 113.4(2)
O5' C13' C14' 113.5(2)
C12' C13' C14' 102.4(2)
O5' C13' C16' 103.9(2)
C12' C13' C16' 111.5(2)
C14' C13' C16' 112.6(2)
O7' C14' C13' 114.2(2)
O7' C14' C9' 115.1(2)
C13' C14' C9' 99.0(2)
O7' C14' H14B 109.4
C13' C14' H14B 109.4
C9' C14' H14B 109.4
C16' C15' C8' 115.5(2)
C16' C15' H15B 108.4
C8' C15' H15B 108.4
C16' C15' H15C 108.4
C8' C15' H15C 108.4
H15B C15' H15C 107.5
O6' C16' C15' 110.4(2)
O6' C16' C13' 103.3(2)
C15' C16' C13' 114.9(2)
O6' C16' H16B 109.3
C15' C16' H16B 109.3
C13' C16' H16B 109.3
N1' C17' C11' 110.05(19)
N1' C17' C7' 115.12(19)
C11' C17' C7' 101.05(18)
N1' C17' H17B 110.1
C11' C17' H17B 110.1
C7' C17' H17B 110.1
O2' C18' C4' 108.3(2)
O2' C18' H18C 110.1
C4' C18' H18C 110.0
O2' C18' H18D 110.0
C4' C18' H18D 110.0
H18C C18' H18D 108.4
N1' C19' C4' 114.7(2)
N1' C19' H19C 108.6
C4' C19' H19C 108.6
N1' C19' H19D 108.6
C4' C19' H19D 108.6
H19C C19' H19D 107.6
N1' C20' C21' 113.9(2)
N1' C20' H20C 108.8
C21' C20' H20C 108.8
N1' C20' H20D 108.8
C21' C20' H20D 108.8
H20C C20' H20D 107.7
C20' C21' H21D 109.5
C20' C21' H21E 109.5
H21D C21' H21E 109.5
C20' C21' H21F 109.5
H21D C21' H21F 109.5
H21E C21' H21F 109.5
O1' C22' H22D 109.5
O1' C22' H22E 109.5
H22D C22' H22E 109.5
O1' C22' H22F 109.5
H22D C22' H22F 109.5
H22E C22' H22F 109.5
O2' C23' H23D 109.5
O2' C23' H23E 109.5
H23D C23' H23E 109.5
O2' C23' H23F 109.5
H23D C23' H23F 109.5
H23E C23' H23F 109.5
O5' C24' O6' 105.6(2)
O5' C24' C25' 109.0(3)
O6' C24' C25' 108.7(3)
O5' C24' C26' 109.9(3)
O6' C24' C26' 110.3(3)
C25' C24' C26' 113.0(3)
C24' C25' H25D 109.4
C24' C25' H25E 109.5
H25D C25' H25E 109.5
C24' C25' H25F 109.5
H25D C25' H25F 109.5
H25E C25' H25F 109.5
C24' C26' H26D 109.5
C24' C26' H26E 109.5
H26D C26' H26E 109.5
C24' C26' H26F 109.5
H26D C26' H26F 109.5
H26E C26' H26F 109.5
HOWD OW' HOWC 110(5)
HOWA OW HOWB 108(5)

loop_
_geom_bond_atom_site_label_1
_geom_bond_atom_site_label_2
_geom_bond_distance
N1 C20 1.473(4)
N1 C17 1.478(3)
N1 C19 1.479(4)
O1 C22 1.419(5)
O1 C1 1.436(4)
O2 C18 1.419(4)
O2 C23 1.433(4)
O3 C5 1.448(3)
O3 H3A 0.8200
O4 C8 1.458(3)
O4 H4A 0.8200
O5 C13 1.443(3)
O5 C24 1.464(4)
O6 C24 1.423(4)
O6 C16 1.443(3)
O7 C14 1.418(3)
O7 H7A 0.8200
C1 C2 1.530(4)
C1 C11 1.560(3)
C1 H1B 0.9800
C2 C3 1.523(5)
C2 H2B 0.9700
C2 H2C 0.9700
C3 C4 1.533(4)
C3 H3C 0.9700
C3 H3D 0.9700
C4 C19 1.544(4)
C4 C18 1.548(4)
C4 C5 1.572(4)
C5 C6 1.545(4)
C5 C11 1.572(4)
C6 C7 1.551(4)
C6 H6B 0.9700
C6 H6C 0.9700
C7 C8 1.538(3)
C7 C17 1.569(3)
C7 H7C 0.9800
C8 C15 1.556(4)
C8 C9 1.559(3)
C9 C14 1.545(3)
C9 C10 1.571(3)
C9 H9A 0.9800
C10 C11 1.574(4)
C10 C12 1.582(4)
C10 H10A 0.9800
C11 C17 1.539(3)
C12 C13 1.536(4)
C12 H12A 0.9700
C12 H12B 0.9700
C13 C14 1.534(4)
C13 C16 1.543(4)
C14 H14A 0.9800
C15 C16 1.531(4)
C15 H15A 0.9700
C15 H15D 0.9700
C16 H16A 0.9800
C17 H17A 0.9800
C18 H18A 0.9700
C18 H18B 0.9700
C19 H19A 0.9700
C19 H19B 0.9700
C20 C21 1.509(5)
C20 H20A 0.9700
C20 H20B 0.9700
C21 H21A 0.9600
C21 H21B 0.9600
C21 H21C 0.9600
C22 H22A 0.9600
C22 H22B 0.9600
C22 H22C 0.9600
C23 H23A 0.9600
C23 H23B 0.9600
C23 H23C 0.9600
C24 C25 1.515(5)
C24 C26 1.524(5)
C25 H25A 0.9600
C25 H25B 0.9600
C25 H25C 0.9600
C26 H26A 0.9600
C26 H26B 0.9600
C26 H26C 0.9600
N1' C20' 1.471(3)
N1' C17' 1.473(3)
N1' C19' 1.477(3)
O1' C22' 1.419(4)
O1' C1' 1.442(3)
O2' C23' 1.418(4)
O2' C18' 1.426(3)
O3' C5' 1.444(3)
O3' H3'A 0.8200
O4' C8' 1.458(3)
O4' H4'A 0.8200
O5' C24' 1.426(4)
O5' C13' 1.444(3)
O6' C24' 1.437(3)
O6' C16' 1.450(3)
O7' C14' 1.428(3)
O7' H7'A 0.8200
C1' C2' 1.533(4)
C1' C11' 1.567(3)
C1' H1'D 0.9800
C2' C3' 1.529(4)
C2' H2'B 0.9700
C2' H2'C 0.9700
C3' C4' 1.540(4)
C3' H3'D 0.9700
C3' H3'E 0.9700
C4' C18' 1.549(3)
C4' C5' 1.552(3)
C4' C19' 1.552(3)
C5' C6' 1.557(3)
C5' C11' 1.580(3)
C6' C7' 1.554(3)
C6' H6'C 0.9700
C6' H6'D 0.9700
C7' C8' 1.538(3)
C7' C17' 1.566(3)
C7' H7'D 0.9800
C8' C9' 1.555(3)
C8' C15' 1.559(3)
C9' C14' 1.543(4)
C9' C10' 1.572(3)
C9' H9'A 0.9800
C10' C11' 1.572(3)
C10' C12' 1.573(4)
C10' H10B 0.9800
C11' C17' 1.536(3)
C12' C13' 1.520(4)
C12' H12C 0.9700
C12' H12D 0.9700
C13' C14' 1.532(4)
C13' C16' 1.542(3)
C14' H14B 0.9800
C15' C16' 1.529(4)
C15' H15B 0.9700
C15' H15C 0.9700
C16' H16B 0.9800
C17' H17B 0.9800
C18' H18C 0.9700
C18' H18D 0.9700
C19' H19C 0.9700
C19' H19D 0.9700
C20' C21' 1.523(4)
C20' H20C 0.9700
C20' H20D 0.9700
C21' H21D 0.9600
C21' H21E 0.9600
C21' H21F 0.9600
C22' H22D 0.9600
C22' H22E 0.9600
C22' H22F 0.9600
C23' H23D 0.9600
C23' H23E 0.9600
C23' H23F 0.9600
C24' C25' 1.514(5)
C24' C26' 1.535(5)
C25' H25D 0.9600
C25' H25E 0.9600
C25' H25F 0.9600
C26' H26D 0.9600
C26' H26E 0.9600
C26' H26F 0.9600
OW' HOWD 0.97(6)
OW' HOWC 1.08(8)
OW HOWA 0.90(2)
OW HOWB 0.99(5)

loop_
_cod_related_entry_id
_cod_related_entry_code
_cod_related_entry_database
1 30651582 ChemSpider
